data_4332954
loop_
_publ_author_name
'Briand, Glen G.'
'Cooper, Benjamin F. T.'
'MacDonald, David B. S.'
'Martin, Caleb D.'
'Schatte, Gabriele'

_publ_section_title
;
 Preferred Bonding Motif for Indium Aminoethanethiolate Complexes:&#x00A0;
 Structural Characterization of (Me2NCH2CH2S)2InX/SR (X = Cl, I; R =
 4-MeC6H4, 4-MeOC6H4)
;
_journal_issue 20
_journal_name_full 'Inorganic Chemistry'
_journal_page_first 8423
_journal_page_last 8429
_journal_paper_doi 10.1021/ic061132h
_journal_volume 45
_journal_year 2006
_chemical_formula_moiety 'C8 H20 I In N2 S2'
_chemical_formula_sum 'C8 H20 I In N2 S2'
_chemical_formula_weight 450.10
_chemical_name_systematic
; 
 ? 
;
_space_group_IT_number 14
_symmetry_cell_setting monoclinic
_symmetry_space_group_name_Hall '-P 2ybc'
_symmetry_space_group_name_H-M 'P 1 21/c 1'
_atom_sites_solution_hydrogens geom
_atom_sites_solution_primary direct
_atom_sites_solution_secondary difmap
_cell_angle_alpha 90.00
_cell_angle_beta 126.3481(14)
_cell_angle_gamma 90.00
_cell_formula_units_Z 4
_cell_length_a 10.8640(3)
_cell_length_b 9.6860(3)
_cell_length_c 17.2470(3)
_cell_measurement_reflns_used 4237
_cell_measurement_temperature 173(2)
_cell_measurement_theta_max 30.03
_cell_measurement_theta_min 1.00
_cell_volume 1461.76(7)
_computing_cell_refinement 'HKL Scalepack (Otwinowski & Minor 1997)'
_computing_data_collection 'Collect (Nonius BV, 1997-2000)'
_computing_data_reduction ' HKL Denzo and Scalepack (Otwinowski & Minor 1997)'
_computing_molecular_graphics ' Cameron (WinGX v1.70-01), Ortep (SHELXTL-NT v6.14, Bruker AXS)'
_computing_publication_material 'WinGX v1.70-01 (L. J. Farrugia)'
_computing_structure_refinement 'SHELXL-97 (Sheldrick, 1997)'
_computing_structure_solution ' SIR-97 (A. Altomare, G. Cascarano et al.)'
_diffrn_ambient_temperature 173(2)
_diffrn_measured_fraction_theta_full 0.997
_diffrn_measured_fraction_theta_max 0.997
_diffrn_measurement_device '95mm CCD camera on \k-goniostat'
_diffrn_measurement_device_type 'KappaCCD (BruKer AXS-Nonius, FR540C)'
_diffrn_measurement_method 'CCD rotation images, thick slices'
_diffrn_radiation_monochromator 'horizonally mounted graphite crystal'
_diffrn_radiation_source 'Nonius FR590D, fine-focus sealed tube'
_diffrn_radiation_type MoK\a
_diffrn_radiation_wavelength 0.71073
_diffrn_reflns_av_R_equivalents 0.0249
_diffrn_reflns_av_sigmaI/netI 0.0377
_diffrn_reflns_limit_h_max 15
_diffrn_reflns_limit_h_min -15
_diffrn_reflns_limit_k_max 13
_diffrn_reflns_limit_k_min -13
_diffrn_reflns_limit_l_max 24
_diffrn_reflns_limit_l_min -24
_diffrn_reflns_number 7644
_diffrn_reflns_theta_full 30.03
_diffrn_reflns_theta_max 30.03
_diffrn_reflns_theta_min 3.22
_diffrn_standards_decay_% 'no decay'
_exptl_absorpt_coefficient_mu 3.986
_exptl_absorpt_correction_T_max 0.5862
_exptl_absorpt_correction_T_min 0.5862
_exptl_absorpt_correction_type multi-scan
_exptl_absorpt_process_details 'HKL Scalepack (Otwinowski & Minor 1997)'
_exptl_crystal_colour colourless
_exptl_crystal_density_diffrn 2.045
_exptl_crystal_density_method 'not measured'
_exptl_crystal_description plate
_exptl_crystal_F_000 864
_exptl_crystal_size_max 0.15
_exptl_crystal_size_mid 0.15
_exptl_crystal_size_min 0.15
_refine_diff_density_max 0.929
_refine_diff_density_min -0.875
_refine_diff_density_rms 0.151
_refine_ls_extinction_method none
_refine_ls_goodness_of_fit_ref 1.065
_refine_ls_hydrogen_treatment constr
_refine_ls_matrix_type full
_refine_ls_number_parameters 131
_refine_ls_number_reflns 4272
_refine_ls_number_restraints 0
_refine_ls_restrained_S_all 1.065
_refine_ls_R_factor_all 0.0468
_refine_ls_R_factor_gt 0.0304
_refine_ls_shift/su_max 0.001
_refine_ls_shift/su_mean 0.000
_refine_ls_structure_factor_coef Fsqd
_refine_ls_weighting_details 'calc w=1/[\s^2^(Fo^2^)+(0.0258P)^2^+1.3585P] where P=(Fo^2^+2Fc^2^)/3'
_refine_ls_weighting_scheme calc
_refine_ls_wR_factor_gt 0.0627
_refine_ls_wR_factor_ref 0.0703
_reflns_number_gt 3295
_reflns_number_total 4272
_reflns_threshold_expression >2sigma(I)
_cod_data_source_file ic061132hsup1.cif
_cod_data_source_block 4
_cod_original_sg_symbol_H-M P21/c
_cod_database_code 4332954

loop_
_symmetry_equiv_pos_as_xyz
'x, y, z'
'-x, y+1/2, -z+1/2'
'-x, -y, -z'
'x, -y-1/2, z-1/2'

loop_
_atom_site_label
_atom_site_type_symbol
_atom_site_fract_x
_atom_site_fract_y
_atom_site_fract_z
_atom_site_U_iso_or_equiv
_atom_site_adp_type
_atom_site_occupancy
_atom_site_symmetry_multiplicity
_atom_site_calc_flag
_atom_site_refinement_flags
I1 I 0.84567(2) 0.19181(2) 0.384971(15) 0.02580(7) Uani 1 1 d .
In1 In 0.73286(2) 0.31079(2) 0.476540(14) 0.01759(7) Uani 1 1 d .
S1 S 0.93559(10) 0.42048(9) 0.62773(6) 0.02999(19) Uani 1 1 d .
S2 S 0.46147(9) 0.28010(10) 0.40313(6) 0.02753(18) Uani 1 1 d .
N1 N 0.7968(3) 0.1173(3) 0.58006(18) 0.0246(6) Uani 1 1 d .
N2 N 0.6474(3) 0.5198(3) 0.38595(19) 0.0237(6) Uani 1 1 d .
C11 C 1.0131(4) 0.2675(4) 0.7057(2) 0.0327(8) Uani 1 1 d .
H11A H 1.1261 0.2728 0.7470 0.039 Uiso 1 1 calc R
H11B H 0.9804 0.2693 0.7484 0.039 Uiso 1 1 calc R
C12 C 0.9641(4) 0.1306(4) 0.6518(2) 0.0278(7) Uani 1 1 d .
H12A H 1.0132 0.1208 0.6187 0.033 Uiso 1 1 calc R
H12B H 1.0014 0.0544 0.6990 0.033 Uiso 1 1 calc R
C13 C 0.7585(4) -0.0171(4) 0.5306(3) 0.0327(8) Uani 1 1 d .
H13A H 0.7845 -0.0914 0.5765 0.039 Uiso 1 1 calc R
H13B H 0.8166 -0.0289 0.5041 0.039 Uiso 1 1 calc R
H13C H 0.6488 -0.0202 0.4782 0.039 Uiso 1 1 calc R
C14 C 0.7191(4) 0.1283(4) 0.6267(3) 0.0359(9) Uani 1 1 d .
H14A H 0.6095 0.1113 0.5790 0.043 Uiso 1 1 calc R
H14B H 0.7345 0.2211 0.6537 0.043 Uiso 1 1 calc R
H14C H 0.7616 0.0598 0.6784 0.043 Uiso 1 1 calc R
C21 C 0.3903(4) 0.4419(4) 0.3369(3) 0.0381(9) Uani 1 1 d .
H21A H 0.3529 0.4253 0.2696 0.046 Uiso 1 1 calc R
H21B H 0.3023 0.4731 0.3356 0.046 Uiso 1 1 calc R
C22 C 0.5085(4) 0.5561(4) 0.3789(3) 0.0317(8) Uani 1 1 d .
H22A H 0.4617 0.6396 0.3384 0.038 Uiso 1 1 calc R
H22B H 0.5387 0.5790 0.4440 0.038 Uiso 1 1 calc R
C23 C 0.7614(5) 0.6317(4) 0.4362(3) 0.0478(11) Uani 1 1 d .
H23A H 0.8551 0.6057 0.4437 0.057 Uiso 1 1 calc R
H23B H 0.7844 0.6465 0.4998 0.057 Uiso 1 1 calc R
H23C H 0.7202 0.7169 0.3984 0.057 Uiso 1 1 calc R
C24 C 0.6088(5) 0.5022(5) 0.2887(3) 0.0440(10) Uani 1 1 d .
H24A H 0.5378 0.4247 0.2562 0.053 Uiso 1 1 calc R
H24B H 0.7023 0.4834 0.2940 0.053 Uiso 1 1 calc R
H24C H 0.5609 0.5868 0.2512 0.053 Uiso 1 1 calc R

loop_
_atom_site_aniso_label
_atom_site_aniso_U_11
_atom_site_aniso_U_22
_atom_site_aniso_U_33
_atom_site_aniso_U_23
_atom_site_aniso_U_13
_atom_site_aniso_U_12
I1 0.02604(12) 0.03117(13) 0.02461(12) -0.00387(8) 0.01742(10) 0.00272(8)
In1 0.01579(11) 0.02037(12) 0.01542(11) -0.00124(8) 0.00861(9) 0.00119(8)
S1 0.0279(4) 0.0291(5) 0.0215(4) -0.0067(3) 0.0084(3) -0.0011(4)
S2 0.0173(4) 0.0334(5) 0.0281(4) 0.0013(4) 0.0114(3) -0.0011(3)
N1 0.0259(14) 0.0263(15) 0.0249(13) 0.0054(11) 0.0169(12) 0.0058(12)
N2 0.0232(13) 0.0241(14) 0.0253(13) 0.0041(11) 0.0152(11) 0.0027(11)
C11 0.0270(17) 0.041(2) 0.0180(15) 0.0006(15) 0.0067(14) 0.0071(16)
C12 0.0250(16) 0.0308(19) 0.0238(15) 0.0045(14) 0.0123(14) 0.0068(14)
C13 0.0343(19) 0.0261(18) 0.039(2) 0.0034(15) 0.0226(17) -0.0003(15)
C14 0.040(2) 0.044(2) 0.040(2) 0.0156(17) 0.0325(18) 0.0116(18)
C21 0.0193(16) 0.048(2) 0.038(2) 0.0113(18) 0.0119(15) 0.0068(16)
C22 0.0323(18) 0.0318(19) 0.0323(18) 0.0051(15) 0.0198(16) 0.0119(15)
C23 0.037(2) 0.031(2) 0.060(3) 0.0024(19) 0.020(2) -0.0064(18)
C24 0.056(3) 0.050(3) 0.037(2) 0.0159(18) 0.033(2) 0.023(2)

loop_
_atom_type_symbol
_atom_type_description
_atom_type_scat_dispersion_real
_atom_type_scat_dispersion_imag
_atom_type_scat_source
C C 0.0033 0.0016 'International Tables Vol C Tables 4.2.6.8 and 6.1.1.4'
H H 0.0000 0.0000 'International Tables Vol C Tables 4.2.6.8 and 6.1.1.4'
I I -0.4742 1.8119 'International Tables Vol C Tables 4.2.6.8 and 6.1.1.4'
In In -0.7276 1.3100 'International Tables Vol C Tables 4.2.6.8 and 6.1.1.4'
N N 0.0061 0.0033 'International Tables Vol C Tables 4.2.6.8 and 6.1.1.4'
S S 0.1246 0.1234 'International Tables Vol C Tables 4.2.6.8 and 6.1.1.4'

loop_
_geom_angle_atom_site_label_1
_geom_angle_atom_site_label_2
_geom_angle_atom_site_label_3
_geom_angle
N2 In1 N1 169.56(9)
N2 In1 S2 83.21(7)
N1 In1 S2 91.09(7)
N2 In1 S1 94.86(7)
N1 In1 S1 82.23(7)
S2 In1 S1 130.84(3)
N2 In1 I1 96.44(7)
N1 In1 I1 93.95(6)
S2 In1 I1 117.50(2)
S1 In1 I1 111.54(2)
C11 S1 In1 99.37(12)
C21 S2 In1 98.86(12)
C13 N1 C14 108.8(3)
C13 N1 C12 110.3(3)
C14 N1 C12 110.7(3)
C13 N1 In1 113.72(19)
C14 N1 In1 110.1(2)
C12 N1 In1 103.0(2)
C23 N2 C24 109.0(3)
C23 N2 C22 109.4(3)
C24 N2 C22 110.2(3)
C23 N2 In1 111.9(2)
C24 N2 In1 112.6(2)
C22 N2 In1 103.7(2)
C12 C11 S1 114.4(2)
C12 C11 H11A 108.7
S1 C11 H11A 108.7
C12 C11 H11B 108.7
S1 C11 H11B 108.7
H11A C11 H11B 107.6
N1 C12 C11 113.5(3)
N1 C12 H12A 108.9
C11 C12 H12A 108.9
N1 C12 H12B 108.9
C11 C12 H12B 108.9
H12A C12 H12B 107.7
N1 C13 H13A 109.5
N1 C13 H13B 109.5
H13A C13 H13B 109.5
N1 C13 H13C 109.5
H13A C13 H13C 109.5
H13B C13 H13C 109.5
N1 C14 H14A 109.5
N1 C14 H14B 109.5
H14A C14 H14B 109.5
N1 C14 H14C 109.5
H14A C14 H14C 109.5
H14B C14 H14C 109.5
C22 C21 S2 113.8(2)
C22 C21 H21A 108.8
S2 C21 H21A 108.8
C22 C21 H21B 108.8
S2 C21 H21B 108.8
H21A C21 H21B 107.7
N2 C22 C21 113.6(3)
N2 C22 H22A 108.9
C21 C22 H22A 108.9
N2 C22 H22B 108.9
C21 C22 H22B 108.9
H22A C22 H22B 107.7
N2 C23 H23A 109.5
N2 C23 H23B 109.5
H23A C23 H23B 109.5
N2 C23 H23C 109.5
H23A C23 H23C 109.5
H23B C23 H23C 109.5
N2 C24 H24A 109.5
N2 C24 H24B 109.5
H24A C24 H24B 109.5
N2 C24 H24C 109.5
H24A C24 H24C 109.5
H24B C24 H24C 109.5

loop_
_geom_bond_atom_site_label_1
_geom_bond_atom_site_label_2
_geom_bond_distance
I1 In1 2.7602(3)
In1 N2 2.384(3)
In1 N1 2.390(3)
In1 S2 2.4412(8)
In1 S1 2.4436(8)
S1 C11 1.836(4)
S2 C21 1.820(4)
N1 C13 1.474(4)
N1 C14 1.476(4)
N1 C12 1.478(4)
N2 C23 1.479(5)
N2 C24 1.479(5)
N2 C22 1.482(4)
C11 C12 1.523(5)
C11 H11A 0.9900
C11 H11B 0.9900
C12 H12A 0.9900
C12 H12B 0.9900
C13 H13A 0.9800
C13 H13B 0.9800
C13 H13C 0.9800
C14 H14A 0.9800
C14 H14B 0.9800
C14 H14C 0.9800
C21 C22 1.515(5)
C21 H21A 0.9900
C21 H21B 0.9900
C22 H22A 0.9900
C22 H22B 0.9900
C23 H23A 0.9800
C23 H23B 0.9800
C23 H23C 0.9800
C24 H24A 0.9800
C24 H24B 0.9800
C24 H24C 0.9800

loop_
_geom_torsion_atom_site_label_1
_geom_torsion_atom_site_label_2
_geom_torsion_atom_site_label_3
_geom_torsion_atom_site_label_4
_geom_torsion
N2 In1 S1 C11 -179.88(14)
N1 In1 S1 C11 10.21(14)
S2 In1 S1 C11 94.90(13)
I1 In1 S1 C11 -80.98(13)
N2 In1 S2 C21 -2.59(16)
N1 In1 S2 C21 168.63(15)
S1 In1 S2 C21 87.98(15)
I1 In1 S2 C21 -96.34(14)
N2 In1 N1 C13 130.5(5)
S2 In1 N1 C13 73.8(2)
S1 In1 N1 C13 -155.1(2)
I1 In1 N1 C13 -43.9(2)
N2 In1 N1 C14 8.1(6)
S2 In1 N1 C14 -48.6(2)
S1 In1 N1 C14 82.5(2)
I1 In1 N1 C14 -166.3(2)
N2 In1 N1 C12 -110.1(5)
S2 In1 N1 C12 -166.77(18)
S1 In1 N1 C12 -35.66(18)
I1 In1 N1 C12 75.56(18)
N1 In1 N2 C23 89.6(6)
S2 In1 N2 C23 146.9(3)
S1 In1 N2 C23 16.3(3)
I1 In1 N2 C23 -96.1(3)
N1 In1 N2 C24 -147.3(5)
S2 In1 N2 C24 -90.0(2)
S1 In1 N2 C24 139.4(2)
I1 In1 N2 C24 27.0(2)
N1 In1 N2 C22 -28.3(6)
S2 In1 N2 C22 29.04(19)
S1 In1 N2 C22 -101.57(19)
I1 In1 N2 C22 146.08(19)
In1 S1 C11 C12 15.7(3)
C13 N1 C12 C11 179.6(3)
C14 N1 C12 C11 -59.8(4)
In1 N1 C12 C11 57.9(3)
S1 C11 C12 N1 -52.4(4)
In1 S2 C21 C22 -24.8(3)
C23 N2 C22 C21 -174.5(3)
C24 N2 C22 C21 65.7(4)
In1 N2 C22 C21 -55.0(3)
S2 C21 C22 N2 57.5(4)
